data_7057772
loop_
_publ_author_name
'Okazawa, Atsushi'
'Terakado, Yutaro'
'Ishida, Takayuki'
'Kojima, Norimichi'

_publ_section_title
;
 A triplet biradical with double bidentate sites based on tert-butyl
 pyridyl nitroxide as a candidate for strong ferromagnetic couplers
;
_journal_issue 22
_journal_name_full 'New Journal of Chemistry'
_journal_page_first 17874
_journal_paper_doi 10.1039/C8NJ04180F
_journal_volume 42
_journal_year 2018
_chemical_formula_moiety 'C18 H24 N4 O2'
_chemical_formula_sum 'C18 H24 N4 O2'
_chemical_formula_weight 328.41
_chemical_melting_point 91
_chemical_name_systematic '3,4?-bipyridine-6,2?-diyl bis(tert-butyl nitroxide)'
_chemical_properties_physical Heat-sensitive,Oxygen-sensitive
_space_group_crystal_system monoclinic
_space_group_IT_number 14
_space_group_name_Hall '-P 2ybc'
_space_group_name_H-M_alt 'P 1 21/c 1'
_symmetry_space_group_name_Hall '-P 2ybc'
_symmetry_space_group_name_H-M 'P 1 21/c 1'
_atom_sites_solution_hydrogens geom
_atom_sites_solution_primary direct
_atom_sites_solution_secondary difmap
_audit_update_record
;
2018-05-22 deposited with the CCDC.
2018-10-01 downloaded from the CCDC.
;
_cell_angle_alpha 90.0000
_cell_angle_beta 96.986(7)
_cell_angle_gamma 90.0000
_cell_formula_units_Z 4
_cell_length_a 13.122(5)
_cell_length_b 7.070(3)
_cell_length_c 18.912(8)
_cell_measurement_reflns_used 5126
_cell_measurement_temperature 93
_cell_measurement_theta_max 27.50
_cell_measurement_theta_min 3.10
_cell_volume 1741.5(12)
_computing_cell_refinement 'CrystalClear-SM Expert 2.0 r3'
_computing_data_collection 'CrystalClear-SM Expert 2.0 r3 (Rigaku, 2009)'
_computing_data_reduction 'CrystalClear-SM Expert 2.0 r3'
_computing_molecular_graphics 'CrystalStructure 4.1'
_computing_publication_material 'CrystalStructure 4.1 (Rigaku, 2014)'
_computing_structure_refinement 'SHELXL2013 (Sheldrick, 2008)'
_computing_structure_solution 'SIR2011 (Burla, et al., 2012)'
_diffrn_ambient_temperature 93
_diffrn_detector_area_resol_mean 14.222
_diffrn_measured_fraction_theta_full 0.997
_diffrn_measured_fraction_theta_max 0.994
_diffrn_measurement_device_type 'Rigaku Saturn724'
_diffrn_measurement_method \w
_diffrn_radiation_type 'Mo K\a'
_diffrn_radiation_wavelength 0.71073
_diffrn_reflns_av_R_equivalents 0.0527
_diffrn_reflns_Laue_measured_fraction_full 0.997
_diffrn_reflns_Laue_measured_fraction_max 0.994
_diffrn_reflns_limit_h_max 17
_diffrn_reflns_limit_h_min 0
_diffrn_reflns_limit_k_max 9
_diffrn_reflns_limit_k_min -7
_diffrn_reflns_limit_l_max 24
_diffrn_reflns_limit_l_min -24
_diffrn_reflns_number 7270
_diffrn_reflns_point_group_measured_fraction_full 0.997
_diffrn_reflns_point_group_measured_fraction_max 0.994
_diffrn_reflns_theta_full 25.242
_diffrn_reflns_theta_max 27.466
_diffrn_reflns_theta_min 3.079
_diffrn_standards_number 0
_exptl_absorpt_coefficient_mu 0.084
_exptl_absorpt_correction_T_max 0.997
_exptl_absorpt_correction_T_min 0.862
_exptl_absorpt_correction_type multi-scan
_exptl_absorpt_process_details 'REQAB (Rigaku, 1998)'
_exptl_crystal_colour red
_exptl_crystal_density_diffrn 1.252
_exptl_crystal_density_method 'not measured'
_exptl_crystal_description platelet
_exptl_crystal_F_000 704.00
_exptl_crystal_preparation 'Magnetic properties'
_exptl_crystal_recrystallization_method 'Re-crystallisation from solvent: n-hexane'
_exptl_crystal_size_max 0.120
_exptl_crystal_size_mid 0.100
_exptl_crystal_size_min 0.030
_refine_diff_density_max 0.25
_refine_diff_density_min -0.26
_refine_ls_extinction_method none
_refine_ls_goodness_of_fit_ref 1.115
_refine_ls_hydrogen_treatment refxyz
_refine_ls_number_parameters 313
_refine_ls_number_reflns 3961
_refine_ls_number_restraints 0
_refine_ls_R_factor_all 0.1001
_refine_ls_R_factor_gt 0.0655
_refine_ls_shift/su_max 0.001
_refine_ls_structure_factor_coef Fsqd
_refine_ls_weighting_details 'w = 1/[\s^2^(Fo^2^)+(0.0491P)^2^+0.0000P] where P=(Fo^2^+2Fc^2^)/3'
_refine_ls_weighting_scheme calc
_refine_ls_wR_factor_gt 0.1190
_refine_ls_wR_factor_ref 0.1324
_reflns_number_gt 2908
_reflns_number_total 3961
_reflns_threshold_expression F^2^>2.0\s(F^2^)
_cod_data_source_file c8nj04180f2.cif
_cod_data_source_block 34bpybNO
_cod_depositor_comments 'Adding full bibliography for 7057772.cif.'
_cod_database_code 7057772
_shelxl_res_file
;
TITL 20150119_34bpybNO
CELL  0.71075 13.12200 7.07000 18.91200 90.00000 96.98600 90.00000
ZERR  4 0.00500 0.00300 0.00800 0.00000 0.00700 0.00000
LATT 1
SYMM    -X, .50+Y, .50-Z
SFAC C H N O
UNIT 72 96 16 8
SHEL 6.790236 0.769625
L.S. 30
FMAP 2
PLAN -25
WPDB -2
HTAB
BOND $H
CONF
LIST 4
TEMP -180.0
ACTA
SIZE 0.120 0.100 0.030
WGHT    0.049100
FVAR       1.38946
O1    4   -0.138195    0.575224    1.025844    11.00000    0.01842    0.01947 =
         0.02907    0.00136    0.00445    0.00412
O2    4    0.272790    0.985219    0.662663    11.00000    0.03266    0.02254 =
         0.02561    0.00987    0.01411    0.00367
N1    3   -0.194492    1.039504    0.979630    11.00000    0.01572    0.01695 =
         0.01731   -0.00326    0.00277    0.00047
N2    3    0.187885    0.769891    0.811595    11.00000    0.01454    0.01637 =
         0.01543   -0.00048    0.00333   -0.00060
N3    3   -0.197300    0.717978    1.008552    11.00000    0.01599    0.01788 =
         0.01873   -0.00146    0.00423   -0.00006
N4    3    0.268146    0.862369    0.712369    11.00000    0.01804    0.01774 =
         0.01676    0.00131    0.00507   -0.00022
C1    1   -0.154738    0.867742    0.971783    11.00000    0.01399    0.01909 =
         0.01375   -0.00079    0.00059   -0.00215
C2    1   -0.075045    0.827652    0.931014    11.00000    0.01573    0.01573 =
         0.01605   -0.00273    0.00042    0.00225
C3    1   -0.033824    0.976571    0.895858    11.00000    0.01156    0.01972 =
         0.01262    0.00093   -0.00029    0.00003
C4    1   -0.071087    1.158494    0.906746    11.00000    0.01454    0.01628 =
         0.01724    0.00115    0.00054   -0.00324
C5    1   -0.150376    1.182024    0.947689    11.00000    0.01676    0.01576 =
         0.01928   -0.00321    0.00278   -0.00166
C6    1    0.190880    0.890498    0.757637    11.00000    0.01240    0.01815 =
         0.01559   -0.00260    0.00221   -0.00230
C7    1    0.123718    1.043146    0.744060    11.00000    0.01871    0.02156 =
         0.01432    0.00410    0.00255   -0.00030
C8    1    0.050648    1.069435    0.789112    11.00000    0.01594    0.01736 =
         0.01647    0.00002    0.00109    0.00344
C9    1    0.044698    0.947953    0.846771    11.00000    0.01050    0.01738 =
         0.01449   -0.00239    0.00136   -0.00146
C10   1    0.115617    0.799441    0.854818    11.00000    0.01185    0.01776 =
         0.01436    0.00056    0.00182   -0.00284
C11   1   -0.306586    0.714884    1.027283    11.00000    0.01232    0.02170 =
         0.01918   -0.00105    0.00447   -0.00167
C12   1   -0.379307    0.783204    0.963506    11.00000    0.01517    0.03085 =
         0.03105    0.00509    0.00137   -0.00455
C13   1   -0.311433    0.838050    1.092815    11.00000    0.02390    0.04487 =
         0.03105   -0.01596    0.01613   -0.01126
C14   1   -0.332224    0.510197    1.043543    11.00000    0.01881    0.02763 =
         0.03736    0.00575    0.01139   -0.00226
C15   1    0.348860    0.707238    0.721806    11.00000    0.01464    0.01834 =
         0.02144   -0.00142    0.00433    0.00422
C16   1    0.298020    0.512373    0.719782    11.00000    0.01877    0.02020 =
         0.02176    0.00059    0.00453    0.00182
C17   1    0.416834    0.743074    0.791545    11.00000    0.01644    0.02872 =
         0.02372   -0.00064    0.00114   -0.00051
C18   1    0.411924    0.725875    0.659356    11.00000    0.01960    0.02563 =
         0.02507    0.00270    0.01001    0.00088
H2    2   -0.051051    0.693867    0.926849    11.00000    0.01007
H4    2   -0.043109    1.263366    0.886235    11.00000    0.01305
H5    2   -0.176702    1.308060    0.955115    11.00000    0.01601
H7    2    0.127876    1.118172    0.704193    11.00000    0.01135
H8    2    0.004816    1.173109    0.781365    11.00000    0.01204
H10   2    0.115003    0.706491    0.892956    11.00000    0.01084
H12A  2   -0.451084    0.766318    0.976743    11.00000    0.03169
H12B  2   -0.369381    0.915505    0.953765    11.00000    0.02729
H12C  2   -0.369768    0.711665    0.919672    11.00000    0.04310
H13A  2   -0.379364    0.827517    1.108320    11.00000    0.04186
H13B  2   -0.260567    0.790364    1.133888    11.00000    0.04993
H13C  2   -0.301650    0.972964    1.080679    11.00000    0.03495
H14A  2   -0.404383    0.508711    1.055999    11.00000    0.02624
H14B  2   -0.284262    0.461770    1.089630    11.00000    0.03739
H14C  2   -0.325993    0.432270    1.004820    11.00000    0.02828
H16A  2    0.353485    0.412049    0.723417    11.00000    0.02249
H16B  2    0.257571    0.494238    0.759368    11.00000    0.02632
H16C  2    0.253035    0.491085    0.674480    11.00000    0.03300
H17A  2    0.472582    0.645530    0.796609    11.00000    0.02626
H17B  2    0.442059    0.875019    0.794189    11.00000    0.02922
H17C  2    0.379439    0.727442    0.834027    11.00000    0.02393
H18A  2    0.466308    0.620857    0.665058    11.00000    0.02874
H18B  2    0.450554    0.848553    0.660390    11.00000    0.03040
H18C  2    0.370614    0.709263    0.612854    11.00000    0.03916
HKLF 4
 
REM  20150119_34bpybNO
REM R1 =  0.0655 for    2908 Fo > 4sig(Fo)  and  0.1001 for all    3961 data
REM    313 parameters refined using      0 restraints
 
END  
     
WGHT      0.0491      0.0000 

REM Instructions for potential hydrogen bonds
EQIV $1 x, y+1, z
HTAB C5 O1_$1
EQIV $2 -x, -y+1, -z+2
HTAB C10 O1_$2
HTAB C12 N1
HTAB C13 N1
HTAB C14 N2_$2
HTAB C16 N2
HTAB C17 N2

REM Highest difference peak  0.245,  deepest hole -0.260,  1-sigma level  0.051
Q1    1  -0.0410  0.9145  0.9269  11.00000  0.05    0.25
Q2    1   0.3172  0.7709  0.7243  11.00000  0.05    0.23
Q3    1  -0.2603  0.9106  1.1119  11.00000  0.05    0.22
Q4    1   0.0750  0.8774  0.8560  11.00000  0.05    0.21
Q5    1  -0.3195  1.1226  1.0094  11.00000  0.05    0.19
Q6    1   0.0594  1.0461  0.8300  11.00000  0.05    0.19
Q7    1   0.0240  0.9695  0.8842  11.00000  0.05    0.19
Q8    1  -0.2434  1.0492  0.9974  11.00000  0.05    0.19
Q9    1  -0.3334  0.6306  1.0230  11.00000  0.05    0.18
Q10   1  -0.2662  0.7149  1.0231  11.00000  0.05    0.18
Q11   1  -0.2544  1.1214  1.0482  11.00000  0.05    0.18
Q12   1   0.6029  0.6765  0.1736  11.00000  0.05    0.17
Q13   1   0.4941  0.8218  0.7982  11.00000  0.05    0.17
Q14   1  -0.1620  0.4310  1.0359  11.00000  0.05    0.17
Q15   1  -0.2762  0.6755  0.9626  11.00000  0.05    0.17
Q16   1  -0.0244  1.0847  0.9229  11.00000  0.05    0.17
Q17   1  -0.2985  0.7436  1.0595  11.00000  0.05    0.16
Q18   1  -0.1399  0.8277  0.9398  11.00000  0.05    0.16
Q19   1   0.5056  0.3396  0.1103  11.00000  0.05    0.16
Q20   1   0.0782  1.1008  0.8797  11.00000  0.05    0.16
Q21   1   0.3790  0.9455  0.6886  11.00000  0.05    0.16
Q22   1   0.4986  0.9569  0.8125  11.00000  0.05    0.16
Q23   1   0.1038  1.0396  0.7753  11.00000  0.05    0.16
Q24   1  -0.2938  0.7392  1.0133  11.00000  0.05    0.16
Q25   1   0.3764  0.6945  0.6953  11.00000  0.05    0.15
;

loop_
_symmetry_equiv_pos_site_id
_space_group_symop_operation_xyz
1 +X,+Y,+Z
2 -X,1/2+Y,1/2-Z
3 -X,-Y,-Z
4 +X,1/2-Y,1/2+Z

loop_
_atom_site_label
_atom_site_type_symbol
_atom_site_fract_x
_atom_site_fract_y
_atom_site_fract_z
_atom_site_U_iso_or_equiv
_atom_site_adp_type
_atom_site_occupancy
_atom_site_site_symmetry_multiplicity
_atom_site_calc_flag
O1 O -0.13820(11) 0.57522(19) 1.02584(8) 0.0222(4) Uani 1 4 d
O2 O 0.27279(12) 0.98522(19) 0.66266(8) 0.0261(4) Uani 1 4 d
N1 N -0.19449(13) 1.0395(2) 0.97963(9) 0.0166(4) Uani 1 4 d
N2 N 0.18789(13) 0.7699(2) 0.81159(9) 0.0153(4) Uani 1 4 d
N3 N -0.19730(13) 0.7180(2) 1.00855(9) 0.0174(4) Uani 1 4 d
N4 N 0.26815(13) 0.8624(2) 0.71237(9) 0.0173(4) Uani 1 4 d
C1 C -0.15474(15) 0.8677(3) 0.97178(10) 0.0157(4) Uani 1 4 d
C2 C -0.07505(16) 0.8277(3) 0.93101(11) 0.0160(4) Uani 1 4 d
C3 C -0.03382(15) 0.9766(3) 0.89586(10) 0.0148(4) Uani 1 4 d
C4 C -0.07109(16) 1.1585(3) 0.90675(11) 0.0161(4) Uani 1 4 d
C5 C -0.15038(16) 1.1820(3) 0.94769(11) 0.0172(4) Uani 1 4 d
C6 C 0.19088(15) 0.8905(3) 0.75764(10) 0.0153(4) Uani 1 4 d
C7 C 0.12372(16) 1.0432(3) 0.74406(11) 0.0182(5) Uani 1 4 d
C8 C 0.05065(16) 1.0694(3) 0.78911(11) 0.0167(4) Uani 1 4 d
C9 C 0.04470(14) 0.9479(3) 0.84677(10) 0.0141(4) Uani 1 4 d
C10 C 0.11562(15) 0.7994(3) 0.85482(10) 0.0146(4) Uani 1 4 d
C11 C -0.30659(16) 0.7149(3) 1.02728(11) 0.0175(4) Uani 1 4 d
C12 C -0.37931(18) 0.7832(4) 0.96351(13) 0.0258(5) Uani 1 4 d
C13 C -0.3114(2) 0.8380(4) 1.09282(14) 0.0322(6) Uani 1 4 d
C14 C -0.33222(18) 0.5102(3) 1.04354(15) 0.0273(6) Uani 1 4 d
C15 C 0.34886(16) 0.7072(3) 0.72181(11) 0.0180(4) Uani 1 4 d
C16 C 0.29802(17) 0.5124(3) 0.71978(13) 0.0201(5) Uani 1 4 d
C17 C 0.41683(17) 0.7431(4) 0.79155(12) 0.0231(5) Uani 1 4 d
C18 C 0.41192(18) 0.7259(3) 0.65936(13) 0.0228(5) Uani 1 4 d
H2 H -0.0510(15) 0.694(3) 0.9268(10) 0.010(5) Uiso 1 4 d
H4 H -0.0431(16) 1.263(3) 0.8862(10) 0.013(5) Uiso 1 4 d
H5 H -0.1767(16) 1.308(3) 0.9551(10) 0.016(5) Uiso 1 4 d
H7 H 0.1279(15) 1.118(3) 0.7042(10) 0.011(5) Uiso 1 4 d
H8 H 0.0048(15) 1.173(3) 0.7814(10) 0.012(5) Uiso 1 4 d
H10 H 0.1150(15) 0.706(3) 0.8930(10) 0.011(5) Uiso 1 4 d
H12A H -0.4511(19) 0.766(3) 0.9767(12) 0.032(6) Uiso 1 4 d
H12B H -0.3694(17) 0.915(3) 0.9538(12) 0.027(6) Uiso 1 4 d
H12C H -0.370(2) 0.712(3) 0.9197(14) 0.043(7) Uiso 1 4 d
H13A H -0.379(2) 0.828(3) 1.1083(13) 0.042(7) Uiso 1 4 d
H13B H -0.261(2) 0.790(3) 1.1339(14) 0.050(8) Uiso 1 4 d
H13C H -0.3016(18) 0.973(3) 1.0807(13) 0.035(7) Uiso 1 4 d
H14A H -0.4044(18) 0.509(3) 1.0560(12) 0.026(6) Uiso 1 4 d
H14B H -0.2843(19) 0.462(3) 1.0896(13) 0.037(7) Uiso 1 4 d
H14C H -0.3260(18) 0.432(3) 1.0048(13) 0.028(7) Uiso 1 4 d
H16A H 0.3535(17) 0.412(3) 0.7234(11) 0.022(6) Uiso 1 4 d
H16B H 0.2576(17) 0.494(3) 0.7594(12) 0.026(6) Uiso 1 4 d
H16C H 0.2530(18) 0.491(3) 0.6745(13) 0.033(7) Uiso 1 4 d
H17A H 0.4726(18) 0.646(3) 0.7966(11) 0.026(6) Uiso 1 4 d
H17B H 0.4421(18) 0.875(3) 0.7942(12) 0.029(6) Uiso 1 4 d
H17C H 0.3794(17) 0.727(3) 0.8340(12) 0.024(6) Uiso 1 4 d
H18A H 0.4663(18) 0.621(3) 0.6651(12) 0.029(6) Uiso 1 4 d
H18B H 0.4506(18) 0.849(3) 0.6604(12) 0.030(6) Uiso 1 4 d
H18C H 0.371(2) 0.709(3) 0.6129(13) 0.039(7) Uiso 1 4 d

loop_
_atom_site_aniso_label
_atom_site_aniso_U_11
_atom_site_aniso_U_22
_atom_site_aniso_U_33
_atom_site_aniso_U_12
_atom_site_aniso_U_13
_atom_site_aniso_U_23
O1 0.0184(8) 0.0195(8) 0.0291(9) 0.0041(6) 0.0045(7) 0.0014(6)
O2 0.0327(9) 0.0225(8) 0.0256(9) 0.0037(7) 0.0141(7) 0.0099(7)
N1 0.0157(9) 0.0170(9) 0.0173(9) 0.0005(7) 0.0028(7) -0.0033(7)
N2 0.0145(9) 0.0164(9) 0.0154(9) -0.0006(7) 0.0033(7) -0.0005(7)
N3 0.0160(9) 0.0179(9) 0.0187(9) -0.0001(7) 0.0042(7) -0.0015(7)
N4 0.0180(9) 0.0177(9) 0.0168(9) -0.0002(7) 0.0051(7) 0.0013(7)
C1 0.0140(10) 0.0191(11) 0.0138(10) -0.0022(8) 0.0006(8) -0.0008(8)
C2 0.0157(10) 0.0157(11) 0.0160(10) 0.0022(8) 0.0004(8) -0.0027(8)
C3 0.0116(10) 0.0197(11) 0.0126(10) 0.0000(8) -0.0003(8) 0.0009(8)
C4 0.0145(11) 0.0163(11) 0.0172(11) -0.0032(8) 0.0005(8) 0.0012(9)
C5 0.0168(11) 0.0158(11) 0.0193(11) -0.0017(9) 0.0028(9) -0.0032(9)
C6 0.0124(10) 0.0181(10) 0.0156(10) -0.0023(8) 0.0022(8) -0.0026(8)
C7 0.0187(11) 0.0216(11) 0.0143(11) -0.0003(9) 0.0026(9) 0.0041(9)
C8 0.0159(11) 0.0174(10) 0.0165(11) 0.0034(9) 0.0011(8) 0.0000(9)
C9 0.0105(10) 0.0174(10) 0.0145(10) -0.0015(8) 0.0014(8) -0.0024(8)
C10 0.0118(10) 0.0178(11) 0.0144(10) -0.0028(8) 0.0018(8) 0.0006(8)
C11 0.0123(10) 0.0217(11) 0.0192(11) -0.0017(9) 0.0045(8) -0.0010(9)
C12 0.0152(12) 0.0308(14) 0.0311(14) -0.0046(10) 0.0014(10) 0.0051(11)
C13 0.0239(14) 0.0449(17) 0.0311(14) -0.0113(12) 0.0161(12) -0.0160(13)
C14 0.0188(12) 0.0276(13) 0.0374(15) -0.0023(10) 0.0114(11) 0.0057(11)
C15 0.0146(11) 0.0183(11) 0.0214(11) 0.0042(8) 0.0043(9) -0.0014(9)
C16 0.0188(12) 0.0202(11) 0.0218(12) 0.0018(9) 0.0045(10) 0.0006(9)
C17 0.0164(11) 0.0287(14) 0.0237(12) -0.0005(10) 0.0011(9) -0.0006(10)
C18 0.0196(12) 0.0256(13) 0.0251(13) 0.0009(10) 0.0100(10) 0.0027(10)

loop_
_atom_type_symbol
_atom_type_description
_atom_type_scat_dispersion_real
_atom_type_scat_dispersion_imag
_atom_type_scat_source
C C 0.0033 0.0016
;
International Tables for Crystallography
(Vol. C, Tables 4.2.6.8 and 6.1.1.4)
;
H H 0.0000 0.0000
;
International Tables for Crystallography
(Vol. C, Table 6.1.1.4)
;
N N 0.0061 0.0033
;
International Tables for Crystallography
(Vol. C, Tables 4.2.6.8 and 6.1.1.4)
;
O O 0.0106 0.0060
;
International Tables for Crystallography
(Vol. C, Tables 4.2.6.8 and 6.1.1.4)
;

loop_
_geom_angle_atom_site_label_1
_geom_angle_atom_site_label_2
_geom_angle_atom_site_label_3
_geom_angle
_geom_angle_publ_flag
C1 N1 C5 115.89(18) yes
C6 N2 C10 117.08(16) yes
O1 N3 C1 116.61(17) yes
O1 N3 C11 119.02(15) yes
C1 N3 C11 124.37(15) yes
O2 N4 C6 116.56(16) yes
O2 N4 C15 118.60(17) yes
C6 N4 C15 124.70(16) yes
N1 C1 N3 116.20(18) yes
N1 C1 C2 124.89(18) yes
N3 C1 C2 118.91(17) yes
C1 C2 C3 118.03(18) yes
C2 C3 C4 117.54(19) yes
C2 C3 C9 122.48(18) yes
C4 C3 C9 119.96(18) yes
C3 C4 C5 119.59(19) yes
N1 C5 C4 123.91(19) yes
N2 C6 N4 117.50(17) yes
N2 C6 C7 123.90(19) yes
N4 C6 C7 118.59(17) yes
C6 C7 C8 117.63(19) yes
C7 C8 C9 120.76(19) yes
C3 C9 C8 120.92(17) yes
C3 C9 C10 122.56(17) yes
C8 C9 C10 116.52(18) yes
N2 C10 C9 124.10(18) yes
N3 C11 C12 109.23(18) yes
N3 C11 C13 108.41(17) yes
N3 C11 C14 107.36(16) yes
C12 C11 C13 112.29(19) yes
C12 C11 C14 109.17(18) yes
C13 C11 C14 110.3(2) yes
N4 C15 C16 110.58(17) yes
N4 C15 C17 107.96(17) yes
N4 C15 C18 106.39(16) yes
C16 C15 C17 112.33(18) yes
C16 C15 C18 109.50(18) yes
C17 C15 C18 109.90(18) yes
C1 C2 H2 119.8(12) no
C3 C2 H2 122.2(12) no
C3 C4 H4 120.5(13) no
C5 C4 H4 120.0(13) no
N1 C5 H5 116.3(12) no
C4 C5 H5 119.8(12) no
C6 C7 H7 119.5(12) no
C8 C7 H7 122.8(12) no
C7 C8 H8 119.2(12) no
C9 C8 H8 120.1(12) no
N2 C10 H10 114.5(12) no
C9 C10 H10 121.3(12) no
C11 C12 H12A 106.2(12) no
C11 C12 H12B 111.9(12) no
C11 C12 H12C 111.7(14) no
H12A C12 H12B 108.3(18) no
H12A C12 H12C 111.3(19) no
H12B C12 H12C 108(2) no
C11 C13 H13A 109.4(14) no
C11 C13 H13B 110.1(15) no
C11 C13 H13C 110.0(15) no
H13A C13 H13B 106(2) no
H13A C13 H13C 107(2) no
H13B C13 H13C 113.8(19) no
C11 C14 H14A 107.1(12) no
C11 C14 H14B 110.3(12) no
C11 C14 H14C 111.2(15) no
H14A C14 H14B 106.5(19) no
H14A C14 H14C 110.8(19) no
H14B C14 H14C 110.7(19) no
C15 C16 H16A 108.8(12) no
C15 C16 H16B 112.0(12) no
C15 C16 H16C 111.8(13) no
H16A C16 H16B 108.0(17) no
H16A C16 H16C 107.5(18) no
H16B C16 H16C 108.7(19) no
C15 C17 H17A 108.2(12) no
C15 C17 H17B 111.0(12) no
C15 C17 H17C 112.7(12) no
H17A C17 H17B 114.1(18) no
H17A C17 H17C 105.8(17) no
H17B C17 H17C 105.0(18) no
C15 C18 H18A 106.9(13) no
C15 C18 H18B 112.3(14) no
C15 C18 H18C 113.0(16) no
H18A C18 H18B 106.3(18) no
H18A C18 H18C 108.0(19) no
H18B C18 H18C 110.1(19) no

loop_
_geom_bond_atom_site_label_1
_geom_bond_atom_site_label_2
_geom_bond_distance
_geom_bond_publ_flag
O1 N3 1.290(2) yes
O2 N4 1.287(2) yes
N1 C1 1.337(3) yes
N1 C5 1.342(3) yes
N2 C6 1.334(3) yes
N2 C10 1.342(3) yes
N3 C1 1.418(3) yes
N3 C11 1.519(3) yes
N4 C6 1.418(3) yes
N4 C15 1.520(3) yes
C1 C2 1.402(3) yes
C2 C3 1.389(3) yes
C3 C4 1.400(3) yes
C3 C9 1.482(3) yes
C4 C5 1.380(3) yes
C6 C7 1.397(3) yes
C7 C8 1.371(3) yes
C8 C9 1.398(3) yes
C9 C10 1.399(3) yes
C11 C12 1.523(3) yes
C11 C13 1.522(3) yes
C11 C14 1.525(3) yes
C15 C16 1.529(3) yes
C15 C17 1.521(3) yes
C15 C18 1.528(3) yes
C2 H2 1.003(19) no
C4 H4 0.93(2) no
C5 H5 0.97(2) no
C7 H7 0.929(19) no
C8 H8 0.948(19) no
C10 H10 0.977(19) no
C12 H12A 1.01(3) no
C12 H12B 0.97(2) no
C12 H12C 0.99(3) no
C13 H13A 0.97(3) no
C13 H13B 1.02(3) no
C13 H13C 0.99(2) no
C14 H14A 1.00(2) no
C14 H14B 1.07(2) no
C14 H14C 0.93(2) no
C16 H16A 1.01(2) no
C16 H16B 0.98(2) no
C16 H16C 0.99(2) no
C17 H17A 1.00(2) no
C17 H17B 0.99(2) no
C17 H17C 1.00(2) no
C18 H18A 1.03(2) no
C18 H18B 1.00(2) no
C18 H18C 0.98(2) no

loop_
_geom_contact_atom_site_label_1
_geom_contact_atom_site_label_2
_geom_contact_distance
_geom_contact_publ_flag
_geom_contact_site_symmetry_2
O1 N1 3.454(2) no .
O1 C2 2.729(3) no .
O1 C12 3.557(3) no .
O1 C13 3.305(3) no .
O1 C14 2.648(3) no .
O2 N2 3.501(3) no .
O2 C7 2.664(3) no .
O2 C16 3.516(3) no .
O2 C17 3.365(3) no .
O2 C18 2.594(3) no .
N1 C3 2.822(3) no .
N1 C11 2.927(3) no .
N1 C12 3.013(3) no .
N1 C13 3.125(3) no .
N2 C8 2.779(3) no .
N2 C15 2.901(3) no .
N2 C16 3.005(3) no .
N2 C17 3.079(3) no .
N3 C5 3.555(3) no .
N4 C10 3.574(3) no .
C1 C4 2.697(3) no .
C1 C12 2.992(3) no .
C1 C13 3.264(4) no .
C2 C5 2.726(3) no .
C2 C10 3.042(3) no .
C4 C8 2.960(3) no .
C6 C9 2.734(3) no .
C6 C16 3.143(3) no .
C6 C17 3.135(3) no .
C7 C10 2.724(3) no .
O1 C4 3.444(3) no 3_577
O1 C5 3.143(3) no 1_545
O1 C10 3.469(3) no 3_567
O2 C5 3.273(3) no 2_546
O2 C12 3.591(3) no 2_556
N1 C3 3.580(3) no 3_577
N1 C10 3.374(3) no 3_577
N2 C13 3.587(3) no 3_577
N4 C4 3.525(3) no 2_546
N4 C5 3.470(3) no 2_546
C1 C3 3.478(3) no 3_577
C1 C4 3.527(3) no 3_577
C2 C4 3.416(3) no 3_577
C2 C5 3.517(3) no 3_577
C3 N1 3.580(3) no 3_577
C3 C1 3.478(3) no 3_577
C4 O1 3.444(3) no 3_577
C4 N4 3.525(3) no 2_556
C4 C1 3.527(3) no 3_577
C4 C2 3.416(3) no 3_577
C5 O1 3.143(3) no 1_565
C5 O2 3.273(3) no 2_556
C5 N4 3.470(3) no 2_556
C5 C2 3.517(3) no 3_577
C10 O1 3.469(3) no 3_567
C10 N1 3.374(3) no 3_577
C12 O2 3.591(3) no 2_546
C13 N2 3.587(3) no 3_577
O1 H2 2.46(2) no .
O1 H12C 3.57(2) no .
O1 H13B 3.14(3) no .
O1 H14B 2.52(3) no .
O1 H14C 2.65(2) no .
O2 H7 2.34(2) no .
O2 H16C 3.51(2) no .
O2 H17B 3.22(2) no .
O2 H18B 2.53(2) no .
O2 H18C 2.58(2) no .
N1 H2 3.312(19) no .
N1 H4 3.23(2) no .
N1 H12B 2.45(2) no .
N1 H12C 3.36(2) no .
N1 H13C 2.55(3) no .
N2 H7 3.228(18) no .
N2 H16B 2.41(2) no .
N2 H16C 3.45(2) no .
N2 H17B 3.47(2) no .
N2 H17C 2.52(2) no .
N3 H2 2.61(2) no .
N3 H12A 3.33(2) no .
N3 H12B 2.75(2) no .
N3 H12C 2.65(2) no .
N3 H13A 3.31(3) no .
N3 H13B 2.65(3) no .
N3 H13C 2.73(2) no .
N3 H14A 3.31(2) no .
N3 H14B 2.71(2) no .
N3 H14C 2.63(2) no .
N4 H7 2.572(19) no .
N4 H16A 3.37(2) no .
N4 H16B 2.76(2) no .
N4 H16C 2.72(2) no .
N4 H17A 3.32(2) no .
N4 H17B 2.60(2) no .
N4 H17C 2.74(2) no .
N4 H18A 3.32(2) no .
N4 H18B 2.70(2) no .
N4 H18C 2.67(3) no .
C1 H5 3.139(19) no .
C1 H12B 2.82(2) no .
C1 H12C 3.08(2) no .
C1 H13B 3.56(3) no .
C1 H13C 3.08(3) no .
C2 H4 3.24(2) no .
C2 H10 2.81(2) no .
C3 H5 3.28(2) no .
C3 H8 2.673(19) no .
C3 H10 2.737(19) no .
C4 H2 3.314(19) no .
C4 H8 2.68(2) no .
C5 H12B 3.45(2) no .
C6 H8 3.23(2) no .
C6 H10 3.14(2) no .
C6 H16B 2.93(2) no .
C6 H16C 3.38(2) no .
C6 H17B 3.29(2) no .
C6 H17C 2.94(2) no .
C8 H4 2.71(2) no .
C8 H10 3.279(18) no .
C9 H2 2.75(2) no .
C9 H4 2.66(2) no .
C9 H7 3.26(2) no .
C10 H2 2.81(2) no .
C10 H8 3.245(19) no .
C10 H16B 3.49(2) no .
C10 H17C 3.57(2) no .
C12 H13A 2.76(2) no .
C12 H13B 3.40(3) no .
C12 H13C 2.68(2) no .
C12 H14A 2.66(2) no .
C12 H14B 3.42(2) no .
C12 H14C 2.67(2) no .
C13 H12A 2.73(2) no .
C13 H12B 2.70(2) no .
C13 H12C 3.39(3) no .
C13 H14A 2.68(2) no .
C13 H14B 2.69(2) no .
C13 H14C 3.31(2) no .
C14 H12A 2.61(2) no .
C14 H12B 3.34(2) no .
C14 H12C 2.73(3) no .
C14 H13A 2.66(2) no .
C14 H13B 2.71(2) no .
C14 H13C 3.36(2) no .
C16 H17A 2.73(2) no .
C16 H17B 3.39(2) no .
C16 H17C 2.75(2) no .
C16 H18A 2.66(2) no .
C16 H18B 3.39(2) no .
C16 H18C 2.72(3) no .
C17 H16A 2.75(2) no .
C17 H16B 2.74(2) no .
C17 H16C 3.40(2) no .
C17 H18A 2.70(2) no .
C17 H18B 2.68(2) no .
C17 H18C 3.37(2) no .
C18 H16A 2.68(2) no .
C18 H16B 3.36(2) no .
C18 H16C 2.71(2) no .
C18 H17A 2.68(2) no .
C18 H17B 2.74(2) no .
C18 H17C 3.38(2) no .
H2 H10 2.35(3) no .
H4 H5 2.33(3) no .
H4 H8 2.24(3) no .
H7 H8 2.34(3) no .
H12A H13A 2.59(3) no .
H12A H13C 2.98(3) no .
H12A H14A 2.39(3) no .
H12A H14B 3.58(3) no .
H12A H14C 2.89(3) no .
H12B H13A 3.01(3) no .
H12B H13C 2.49(3) no .
H12B H14A 3.53(3) no .
H12B H14C 3.58(3) no .
H12C H13C 3.58(3) no .
H12C H14A 3.03(3) no .
H12C H14C 2.57(3) no .
H13A H14A 2.47(3) no .
H13A H14B 2.91(3) no .
H13A H14C 3.53(3) no .
H13B H14A 3.00(3) no .
H13B H14B 2.48(3) no .
H13B H14C 3.55(3) no .
H13C H14A 3.56(3) no .
H16A H17A 2.56(3) no .
H16A H17C 3.05(3) no .
H16A H18A 2.45(3) no .
H16A H18B 3.60(3) no .
H16A H18C 2.99(3) no .
H16B H17A 3.02(3) no .
H16B H17C 2.59(3) no .
H16B H18A 3.56(3) no .
H16C H18A 2.97(3) no .
H16C H18C 2.56(4) no .
H17A H18A 2.49(3) no .
H17A H18B 2.93(3) no .
H17A H18C 3.60(3) no .
H17B H18A 3.08(3) no .
H17B H18B 2.55(3) no .
O1 H2 3.170(19) no 3_567
O1 H4 2.961(19) no 3_577
O1 H5 2.334(19) no 1_545
O1 H10 2.511(18) no 3_567
O2 H2 3.509(18) no 2_556
O2 H4 3.42(2) no 2_546
O2 H5 2.727(19) no 2_546
O2 H12C 2.66(3) no 2_556
O2 H14C 3.35(3) no 2_556
O2 H16A 3.35(2) no 1_565
O2 H16C 3.59(2) no 1_565
O2 H17A 3.52(2) no 2_656
N1 H10 3.083(18) no 3_577
N1 H14C 3.33(2) no 1_565
N1 H16C 2.94(2) no 2_556
N1 H18C 2.98(2) no 2_556
N2 H8 2.979(19) no 2_546
N2 H13B 3.38(2) no 3_577
N2 H13C 2.99(2) no 3_577
N2 H14B 2.68(2) no 3_567
N3 H4 3.522(19) no 3_577
N3 H5 3.092(19) no 1_545
N4 H4 3.369(19) no 2_546
N4 H5 3.271(19) no 2_546
C1 H16C 3.03(2) no 2_556
C2 H7 2.963(19) no 2_546
C2 H16C 3.10(2) no 2_556
C3 H7 3.310(18) no 2_546
C3 H16C 3.02(2) no 2_556
C4 H2 3.512(18) no 3_577
C4 H16C 2.93(2) no 2_556
C5 H2 3.444(18) no 3_577
C5 H10 3.095(19) no 3_577
C5 H14C 3.20(2) no 1_565
C5 H16C 2.87(2) no 2_556
C5 H18C 2.98(3) no 2_556
C6 H4 3.269(19) no 2_546
C6 H8 3.007(19) no 2_546
C6 H13B 3.11(2) no 3_577
C6 H13C 3.36(2) no 3_577
C7 H2 3.427(18) no 2_556
C7 H4 3.236(19) no 2_546
C7 H8 3.118(19) no 2_546
C7 H13B 2.99(3) no 3_577
C8 H8 3.150(19) no 2_546
C8 H13B 3.12(3) no 3_577
C9 H7 3.311(19) no 2_546
C9 H8 3.112(18) no 2_546
C9 H13B 3.37(3) no 3_577
C9 H13C 3.53(2) no 3_577
C10 H7 3.497(19) no 2_546
C10 H8 2.990(18) no 2_546
C10 H13B 3.46(3) no 3_577
C10 H13C 3.05(2) no 3_577
C10 H14B 2.97(2) no 3_567
C12 H14A 3.49(2) no 3_467
C12 H16C 3.57(3) no 2_556
C12 H18A 3.50(2) no 2_556
C12 H18C 3.35(2) no 2_556
C13 H17B 3.54(2) no 3_577
C13 H17C 3.53(2) no 3_577
C13 H18A 3.38(2) no 4_465
C14 H5 3.14(2) no 1_545
C14 H10 3.329(19) no 3_567
C14 H12A 3.43(2) no 3_467
C14 H17C 2.99(2) no 3_567
C16 H7 3.561(19) no 1_545
C16 H12B 3.59(2) no 2_546
C16 H13B 3.58(3) no 3_567
C16 H17B 3.59(2) no 2_646
C17 H12C 3.48(2) no 1_655
C17 H14A 3.41(2) no 3_567
C17 H14B 3.34(3) no 3_567
C17 H16A 3.29(2) no 2_656
C17 H18A 3.14(2) no 2_656
C17 H18B 3.35(2) no 2_646
C18 H5 3.595(19) no 2_546
C18 H12B 3.07(2) no 2_546
C18 H13A 3.04(3) no 4_664
C18 H14C 3.49(2) no 2_556
C18 H17A 3.39(2) no 2_656
C18 H17B 3.19(2) no 2_646
H2 O1 3.170(19) no 3_567
H2 O2 3.509(18) no 2_546
H2 C4 3.512(18) no 3_577
H2 C5 3.444(18) no 3_577
H2 C7 3.427(18) no 2_546
H2 H4 3.14(3) no 1_545
H2 H5 3.26(3) no 1_545
H2 H5 3.51(3) no 3_577
H2 H7 2.61(3) no 2_546
H4 O1 2.961(19) no 3_577
H4 O2 3.42(2) no 2_556
H4 N3 3.522(19) no 3_577
H4 N4 3.369(19) no 2_556
H4 C6 3.269(19) no 2_556
H4 C7 3.236(19) no 2_556
H4 H2 3.14(3) no 1_565
H4 H7 3.16(3) no 2_556
H4 H16C 3.44(3) no 2_556
H5 O1 2.334(19) no 1_565
H5 O2 2.727(19) no 2_556
H5 N3 3.092(19) no 1_565
H5 N4 3.271(19) no 2_556
H5 C14 3.14(2) no 1_565
H5 C18 3.595(19) no 2_556
H5 H2 3.26(3) no 1_565
H5 H2 3.51(3) no 3_577
H5 H10 2.89(3) no 3_577
H5 H14B 3.24(3) no 1_565
H5 H14C 2.44(3) no 1_565
H5 H16C 3.38(3) no 2_556
H5 H18C 2.80(3) no 2_556
H7 C2 2.963(19) no 2_556
H7 C3 3.310(18) no 2_556
H7 C9 3.311(19) no 2_556
H7 C10 3.497(19) no 2_556
H7 C16 3.561(19) no 1_565
H7 H2 2.61(3) no 2_556
H7 H4 3.16(3) no 2_546
H7 H10 3.54(3) no 2_556
H7 H13B 3.40(3) no 3_577
H7 H16A 3.60(3) no 1_565
H7 H16B 3.26(3) no 1_565
H7 H16C 3.19(3) no 1_565
H8 N2 2.979(19) no 2_556
H8 C6 3.007(19) no 2_556
H8 C7 3.118(19) no 2_556
H8 C8 3.150(19) no 2_556
H8 C9 3.112(18) no 2_556
H8 C10 2.990(18) no 2_556
H8 H10 3.48(3) no 2_556
H8 H13B 3.55(3) no 3_577
H10 O1 2.511(18) no 3_567
H10 N1 3.083(18) no 3_577
H10 C5 3.095(19) no 3_577
H10 C14 3.329(19) no 3_567
H10 H5 2.89(3) no 3_577
H10 H7 3.54(3) no 2_546
H10 H8 3.48(3) no 2_546
H10 H13C 3.33(3) no 3_577
H10 H14B 2.51(3) no 3_567
H10 H14C 3.33(3) no 3_567
H12A C14 3.43(2) no 3_467
H12A H14A 2.73(3) no 3_467
H12A H14C 3.30(3) no 3_467
H12A H17A 3.54(3) no 1_455
H12A H17C 3.29(3) no 1_455
H12B C16 3.59(2) no 2_556
H12B C18 3.07(2) no 2_556
H12B H16A 3.38(3) no 2_556
H12B H16C 3.07(3) no 2_556
H12B H18A 2.84(3) no 2_556
H12B H18C 2.43(3) no 2_556
H12C O2 2.66(3) no 2_546
H12C C17 3.48(2) no 1_455
H12C H14A 3.43(3) no 3_467
H12C H16A 3.08(3) no 2_556
H12C H16C 3.18(4) no 2_556
H12C H17A 2.96(3) no 1_455
H12C H17B 3.41(3) no 1_455
H12C H17C 3.49(3) no 1_455
H12C H18A 3.47(3) no 2_556
H12C H18B 3.10(3) no 2_546
H12C H18C 3.57(3) no 2_556
H13A C18 3.04(3) no 4_465
H13A H16A 3.58(3) no 3_567
H13A H17B 2.98(3) no 3_577
H13A H17C 3.33(3) no 3_577
H13A H18A 2.43(4) no 4_465
H13A H18B 2.83(4) no 4_465
H13A H18C 3.30(4) no 4_465
H13B N2 3.38(2) no 3_577
H13B C6 3.11(2) no 3_577
H13B C7 2.99(3) no 3_577
H13B C8 3.12(3) no 3_577
H13B C9 3.37(3) no 3_577
H13B C10 3.46(3) no 3_577
H13B C16 3.58(3) no 3_567
H13B H7 3.40(3) no 3_577
H13B H8 3.55(3) no 3_577
H13B H16A 3.41(4) no 3_567
H13B H16B 2.85(3) no 3_567
H13C N2 2.99(2) no 3_577
H13C C6 3.36(2) no 3_577
H13C C9 3.53(2) no 3_577
H13C C10 3.05(2) no 3_577
H13C H10 3.33(3) no 3_577
H13C H14B 3.47(3) no 1_565
H13C H14C 3.55(3) no 1_565
H13C H17B 3.35(3) no 3_577
H13C H17C 2.92(3) no 3_577
H14A C12 3.49(2) no 3_467
H14A C17 3.41(2) no 3_567
H14A H12A 2.73(3) no 3_467
H14A H12C 3.43(3) no 3_467
H14A H14A 3.08(3) no 3_467
H14A H17A 3.22(3) no 3_567
H14A H17C 2.66(3) no 3_567
H14A H18B 3.07(3) no 4_465
H14B N2 2.68(2) no 3_567
H14B C10 2.97(2) no 3_567
H14B C17 3.34(3) no 3_567
H14B H5 3.24(3) no 1_545
H14B H10 2.51(3) no 3_567
H14B H13C 3.47(3) no 1_545
H14B H16B 2.85(3) no 3_567
H14B H17A 3.55(4) no 3_567
H14B H17C 2.42(3) no 3_567
H14C O2 3.35(3) no 2_546
H14C N1 3.33(2) no 1_545
H14C C5 3.20(2) no 1_545
H14C C18 3.49(2) no 2_546
H14C H5 2.44(3) no 1_545
H14C H10 3.33(3) no 3_567
H14C H12A 3.30(3) no 3_467
H14C H13C 3.55(3) no 1_545
H14C H17C 3.40(3) no 3_567
H14C H18B 3.40(3) no 2_546
H14C H18C 2.73(3) no 2_546
H16A O2 3.35(2) no 1_545
H16A C17 3.29(2) no 2_646
H16A H7 3.60(3) no 1_545
H16A H12B 3.38(3) no 2_546
H16A H12C 3.08(3) no 2_546
H16A H13A 3.58(3) no 3_567
H16A H13B 3.41(4) no 3_567
H16A H17A 3.02(3) no 2_646
H16A H17B 2.76(3) no 2_646
H16A H18B 3.20(3) no 2_646
H16B H7 3.26(3) no 1_545
H16B H13B 2.85(3) no 3_567
H16B H14B 2.85(3) no 3_567
H16C O2 3.59(2) no 1_545
H16C N1 2.94(2) no 2_546
H16C C1 3.03(2) no 2_546
H16C C2 3.10(2) no 2_546
H16C C3 3.02(2) no 2_546
H16C C4 2.93(2) no 2_546
H16C C5 2.87(2) no 2_546
H16C C12 3.57(3) no 2_546
H16C H4 3.44(3) no 2_546
H16C H5 3.38(3) no 2_546
H16C H7 3.19(3) no 1_545
H16C H12B 3.07(3) no 2_546
H16C H12C 3.18(4) no 2_546
H17A O2 3.52(2) no 2_646
H17A C18 3.39(2) no 2_646
H17A H12A 3.54(3) no 1_655
H17A H12C 2.96(3) no 1_655
H17A H14A 3.22(3) no 3_567
H17A H14B 3.55(4) no 3_567
H17A H16A 3.02(3) no 2_656
H17A H17B 2.89(3) no 2_646
H17A H18A 3.51(3) no 2_656
H17A H18B 2.43(3) no 2_646
H17B C13 3.54(2) no 3_577
H17B C16 3.59(2) no 2_656
H17B C18 3.19(2) no 2_656
H17B H12C 3.41(3) no 1_655
H17B H13A 2.98(3) no 3_577
H17B H13C 3.35(3) no 3_577
H17B H16A 2.76(3) no 2_656
H17B H17A 2.89(3) no 2_656
H17B H18A 2.20(3) no 2_656
H17C C13 3.53(2) no 3_577
H17C C14 2.99(2) no 3_567
H17C H12A 3.29(3) no 1_655
H17C H12C 3.49(3) no 1_655
H17C H13A 3.33(3) no 3_577
H17C H13C 2.92(3) no 3_577
H17C H14A 2.66(3) no 3_567
H17C H14B 2.42(3) no 3_567
H17C H14C 3.40(3) no 3_567
H17C H18A 3.44(3) no 2_656
H17C H18B 3.48(3) no 2_646
H18A C12 3.50(2) no 2_546
H18A C13 3.38(2) no 4_664
H18A C17 3.14(2) no 2_646
H18A H12B 2.84(3) no 2_546
H18A H12C 3.47(3) no 2_546
H18A H13A 2.43(4) no 4_664
H18A H17A 3.51(3) no 2_646
H18A H17B 2.20(3) no 2_646
H18A H17C 3.44(3) no 2_646
H18B C17 3.35(2) no 2_656
H18B H12C 3.10(3) no 2_556
H18B H13A 2.83(4) no 4_664
H18B H14A 3.07(3) no 4_664
H18B H14C 3.40(3) no 2_556
H18B H16A 3.20(3) no 2_656
H18B H17A 2.43(3) no 2_656
H18B H17C 3.48(3) no 2_656
H18C N1 2.98(2) no 2_546
H18C C5 2.98(3) no 2_546
H18C C12 3.35(2) no 2_546
H18C H5 2.80(3) no 2_546
H18C H12B 2.43(3) no 2_546
H18C H12C 3.57(3) no 2_546
H18C H13A 3.30(4) no 4_664
H18C H14C 2.73(3) no 2_556

loop_
_geom_torsion_atom_site_label_1
_geom_torsion_atom_site_label_2
_geom_torsion_atom_site_label_3
_geom_torsion_atom_site_label_4
_geom_torsion
_geom_torsion_publ_flag
C1 N1 C5 C4 2.2(3) no
C5 N1 C1 N3 176.72(15) no
C5 N1 C1 C2 -2.7(3) no
C6 N2 C10 C9 -0.3(3) no
C10 N2 C6 N4 178.93(14) no
C10 N2 C6 C7 -0.1(3) no
O1 N3 C1 N1 -153.04(15) no
O1 N3 C1 C2 26.4(2) no
O1 N3 C11 C12 -135.45(15) no
O1 N3 C11 C13 101.91(17) no
O1 N3 C11 C14 -17.2(2) no
C1 N3 C11 C12 43.5(2) no
C1 N3 C11 C13 -79.1(2) no
C1 N3 C11 C14 161.79(15) no
C11 N3 C1 N1 27.9(2) no
C11 N3 C1 C2 -152.58(15) no
O2 N4 C6 N2 -176.88(14) no
O2 N4 C6 C7 2.2(2) no
O2 N4 C15 C16 -125.80(16) no
O2 N4 C15 C17 110.95(17) no
O2 N4 C15 C18 -7.0(2) no
C6 N4 C15 C16 58.7(2) no
C6 N4 C15 C17 -64.6(2) no
C6 N4 C15 C18 177.48(14) no
C15 N4 C6 N2 -1.2(2) no
C15 N4 C6 C7 177.81(14) no
N1 C1 C2 C3 -0.1(3) no
N3 C1 C2 C3 -179.49(14) no
C1 C2 C3 C4 3.4(3) no
C1 C2 C3 C9 -174.96(15) no
C2 C3 C4 C5 -3.9(3) no
C2 C3 C9 C8 149.71(17) no
C2 C3 C9 C10 -29.8(3) no
C4 C3 C9 C8 -28.6(2) no
C4 C3 C9 C10 151.93(16) no
C9 C3 C4 C5 174.48(15) no
C3 C4 C5 N1 1.1(3) no
N2 C6 C7 C8 -0.0(3) no
N4 C6 C7 C8 -179.01(15) no
C6 C7 C8 C9 0.5(3) no
C7 C8 C9 C3 179.64(16) no
C7 C8 C9 C10 -0.9(3) no
C3 C9 C10 N2 -179.71(15) no
C8 C9 C10 N2 0.8(3) no
